data_4078717
loop_
_publ_author_name
'Marques, Ana R.'
'Kromer, Lukas'
'Gallo, David J.'
'Penacho, Nuno'
'Rodrigues, Sandra S.'
'Seixas, Jo\~ao D.'
'Bernardes, Gon\,calo J. L.'
'Reis, Patr\'icia M.'
'Otterbein, Sherrie L.'
'Ruggieri, Rachel A.'
'Gon\,calves, Ana S. G.'
'Gon\,calves, Ana M. L.'
'Matos, Marta N. De'
'Bento, Isabel'
'Otterbein, Leo E.'
'Bl\"attler, Walter A.'
'Rom\~ao, Carlos C.'

_publ_section_title
;
 Generation of Carbon Monoxide Releasing Molecules (CO-RMs) as Drug
 Candidates for the Treatment of Acute Liver Injury: Targeting of CO-RMs
 to the Liver
;
_journal_issue 16
_journal_name_full Organometallics
_journal_page_first 5810
_journal_paper_doi 10.1021/om300360c
_journal_volume 31
_journal_year 2012
_chemical_formula_sum 'C36 H42 Mo2 N6 O28'
_chemical_formula_weight 1198.64
_chemical_name_systematic
; 
 ? 
;
_space_group_IT_number 167
_symmetry_cell_setting hexagonal
_symmetry_space_group_name_Hall '-R 3 2"c'
_symmetry_space_group_name_H-M 'R -3 c :H'
_atom_sites_solution_hydrogens geom
_atom_sites_solution_primary direct
_atom_sites_solution_secondary difmap
_audit_creation_method SHELXL-97
_cell_angle_alpha 90.00
_cell_angle_beta 90.00
_cell_angle_gamma 120.00
_cell_formula_units_Z 6
_cell_length_a 15.179(14)
_cell_length_b 15.179
_cell_length_c 47.282(5)
_cell_measurement_reflns_used 25763
_cell_measurement_temperature 150(2)
_cell_measurement_theta_max 26.37
_cell_measurement_theta_min 2.58
_cell_volume 9434(9)
_computing_structure_refinement 'SHELXL-97 (Sheldrick, 1997)'
_computing_structure_solution 'SHELXS-97 (Sheldrick, 1990)'
_diffrn_ambient_temperature 150(2)
_diffrn_measured_fraction_theta_full 0.993
_diffrn_measured_fraction_theta_max 0.993
_diffrn_radiation_monochromator graphite
_diffrn_radiation_source 'fine-focus sealed tube'
_diffrn_radiation_type MoK\a
_diffrn_radiation_wavelength 0.71073
_diffrn_reflns_av_R_equivalents 0.0543
_diffrn_reflns_av_sigmaI/netI 0.0254
_diffrn_reflns_limit_h_max 18
_diffrn_reflns_limit_h_min -18
_diffrn_reflns_limit_k_max 18
_diffrn_reflns_limit_k_min -18
_diffrn_reflns_limit_l_max 55
_diffrn_reflns_limit_l_min -58
_diffrn_reflns_number 25763
_diffrn_reflns_theta_full 26.37
_diffrn_reflns_theta_max 26.37
_diffrn_reflns_theta_min 2.58
_exptl_absorpt_coefficient_mu 0.475
_exptl_absorpt_correction_T_max 0.9540
_exptl_absorpt_correction_T_min 0.9110
_exptl_absorpt_correction_type multi-scan
_exptl_absorpt_process_details '(SADABS; Sheldrick, 2003)'
_exptl_crystal_colour yellow
_exptl_crystal_density_diffrn 1.266
_exptl_crystal_density_method 'not measured'
_exptl_crystal_description prism
_exptl_crystal_F_000 3648
_exptl_crystal_size_max 0.20
_exptl_crystal_size_mid 0.15
_exptl_crystal_size_min 0.10
_refine_diff_density_max 1.857
_refine_diff_density_min -0.713
_refine_diff_density_rms 0.170
_refine_ls_extinction_method none
_refine_ls_goodness_of_fit_ref 1.079
_refine_ls_hydrogen_treatment refxyz
_refine_ls_matrix_type full
_refine_ls_number_parameters 120
_refine_ls_number_reflns 2137
_refine_ls_number_restraints 0
_refine_ls_restrained_S_all 1.079
_refine_ls_R_factor_all 0.0883
_refine_ls_R_factor_gt 0.0688
_refine_ls_shift/su_max 0.000
_refine_ls_shift/su_mean 0.000
_refine_ls_structure_factor_coef Fsqd
_refine_ls_weighting_details 'calc w=1/[\s^2^(Fo^2^)+(0.1447P)^2^+111.2775P] where P=(Fo^2^+2Fc^2^)/3'
_refine_ls_weighting_scheme calc
_refine_ls_wR_factor_gt 0.2212
_refine_ls_wR_factor_ref 0.2434
_reflns_number_gt 1573
_reflns_number_total 2137
_reflns_threshold_expression >2sigma(I)
_cod_data_source_file om300360c_si_001.cif
_cod_data_source_block shelxl
_cod_depositor_comments
;
The following automatic conversions were performed:

'_symmetry_cell_setting' value 'Hexagonal' changed to 'hexagonal'
according to /home/saulius/struct/CIF-dictionaries/cif_core.dic
dictionary named 'cif_core.dic' version 2.4.2 from 2011-04-26.

Automatic conversion script
Id: cif_fix_values 1891 2012-01-12 08:04:46Z andrius 
;
_cod_original_cell_volume 9434(10)
_cod_original_sg_symbol_H-M 'R -3 c'
_cod_database_code 4078717

loop_
_symmetry_equiv_pos_as_xyz
'x, y, z'
'-y, x-y, z'
'y, x, -z+1/2'
'-x+y, -x, z'
'-x, -x+y, -z+1/2'
'x-y, -y, -z+1/2'
'x+2/3, y+1/3, z+1/3'
'-y+2/3, x-y+1/3, z+1/3'
'y+2/3, x+1/3, -z+5/6'
'-x+y+2/3, -x+1/3, z+1/3'
'-x+2/3, -x+y+1/3, -z+5/6'
'x-y+2/3, -y+1/3, -z+5/6'
'x+1/3, y+2/3, z+2/3'
'-y+1/3, x-y+2/3, z+2/3'
'y+1/3, x+2/3, -z+7/6'
'-x+y+1/3, -x+2/3, z+2/3'
'-x+1/3, -x+y+2/3, -z+7/6'
'x-y+1/3, -y+2/3, -z+7/6'
'-x, -y, -z'
'y, -x+y, -z'
'-y, -x, z-1/2'
'x-y, x, -z'
'x, x-y, z-1/2'
'-x+y, y, z-1/2'
'-x+2/3, -y+1/3, -z+1/3'
'y+2/3, -x+y+1/3, -z+1/3'
'-y+2/3, -x+1/3, z-1/6'
'x-y+2/3, x+1/3, -z+1/3'
'x+2/3, x-y+1/3, z-1/6'
'-x+y+2/3, y+1/3, z-1/6'
'-x+1/3, -y+2/3, -z+2/3'
'y+1/3, -x+y+2/3, -z+2/3'
'-y+1/3, -x+2/3, z+1/6'
'x-y+1/3, x+2/3, -z+2/3'
'x+1/3, x-y+2/3, z+1/6'
'-x+y+1/3, y+2/3, z+1/6'

loop_
_atom_site_label
_atom_site_type_symbol
_atom_site_fract_x
_atom_site_fract_y
_atom_site_fract_z
_atom_site_U_iso_or_equiv
_atom_site_adp_type
_atom_site_occupancy
_atom_site_symmetry_multiplicity
_atom_site_calc_flag
_atom_site_refinement_flags
Mo1 Mo 0.6667 0.3333 0.400484(15) 0.0212(3) Uani 1 3 d S
N1 N 0.8010(4) 0.2815(4) 0.44487(11) 0.0398(12) Uani 1 1 d .
O1 O 0.8503(4) 0.4707(4) 0.36035(13) 0.0629(15) Uani 1 1 d .
C1 C 0.7856(5) 0.4216(5) 0.37526(14) 0.0375(14) Uani 1 1 d .
C2 C 0.7556(4) 0.2997(4) 0.42853(12) 0.0295(12) Uani 1 1 d .
C6 C 0.7837(7) 0.1869(7) 0.4876(2) 0.067(3) Uani 1 1 d .
H6A H 0.7480 0.1237 0.4775 0.100 Uiso 1 1 calc R
H6B H 0.7358 0.2047 0.4950 0.100 Uiso 1 1 calc R
H6C H 0.8211 0.1796 0.5030 0.100 Uiso 1 1 calc R
C3 C 0.8572(5) 0.2702(5) 0.46769(14) 0.0405(15) Uani 1 1 d .
O2 O 0.9313(6) 0.4513(4) 0.47042(14) 0.077(2) Uani 1 1 d .
H2 H 0.9642 0.5005 0.4808 0.116 Uiso 1 1 calc R
C5 C 0.9161(5) 0.3723(5) 0.48271(14) 0.0406(15) Uani 1 1 d .
C4 C 0.9345(7) 0.2419(7) 0.45609(18) 0.064(2) Uani 1 1 d .
H4B H 0.9811 0.2946 0.4436 0.096 Uiso 1 1 calc R
H4C H 0.8992 0.1789 0.4459 0.096 Uiso 1 1 calc R
H4A H 0.9715 0.2346 0.4715 0.096 Uiso 1 1 calc R
O3 O 0.9474(5) 0.3699(4) 0.50681(11) 0.0674(17) Uani 1 1 d .
O20 O 0.6535(6) 0.9869(6) 0.4167 0.090(3) Uani 1 2 d S
O22 O 0.3739(13) 0.8450(15) 0.4532(3) 0.065(5) Uani 0.33 1 d P
O23 O 0.4418(10) 0.9045(10) 0.4102(3) 0.069(3) Uani 0.50 1 d P
O21 O 0.6667 0.3333 0.5092(7) 0.165(12) Uani 1 3 d S

loop_
_atom_site_aniso_label
_atom_site_aniso_U_11
_atom_site_aniso_U_22
_atom_site_aniso_U_33
_atom_site_aniso_U_23
_atom_site_aniso_U_13
_atom_site_aniso_U_12
Mo1 0.0179(4) 0.0179(4) 0.0278(5) 0.000 0.000 0.00894(19)
N1 0.044(3) 0.034(3) 0.049(3) -0.011(2) -0.017(3) 0.025(3)
O1 0.052(3) 0.049(3) 0.082(4) 0.020(3) 0.036(3) 0.021(3)
C1 0.036(3) 0.032(3) 0.049(3) 0.004(3) 0.008(3) 0.020(3)
C2 0.028(3) 0.025(3) 0.037(3) -0.006(2) -0.006(2) 0.014(2)
C6 0.061(5) 0.053(5) 0.073(5) 0.009(4) -0.025(4) 0.019(4)
C3 0.042(4) 0.040(3) 0.049(3) -0.009(3) -0.022(3) 0.028(3)
O2 0.107(6) 0.037(3) 0.078(4) -0.009(3) -0.053(4) 0.029(3)
C5 0.040(3) 0.041(3) 0.050(4) -0.010(3) -0.018(3) 0.028(3)
C4 0.086(6) 0.082(6) 0.061(4) -0.028(4) -0.029(4) 0.071(5)
O3 0.090(4) 0.049(3) 0.052(3) -0.009(3) -0.029(3) 0.027(3)
O20 0.083(4) 0.083(4) 0.085(6) -0.028(3) 0.028(3) 0.027(5)
O22 0.051(9) 0.092(13) 0.042(8) -0.007(8) 0.006(7) 0.028(9)
O23 0.082(8) 0.057(8) 0.082(8) -0.003(7) -0.002(7) 0.046(7)
O21 0.048(5) 0.048(5) 0.40(4) 0.000 0.000 0.024(3)

loop_
_atom_type_symbol
_atom_type_description
_atom_type_scat_dispersion_real
_atom_type_scat_dispersion_imag
_atom_type_scat_source
C C 0.0033 0.0016 'International Tables Vol C Tables 4.2.6.8 and 6.1.1.4'
N N 0.0061 0.0033 'International Tables Vol C Tables 4.2.6.8 and 6.1.1.4'
O O 0.0106 0.0060 'International Tables Vol C Tables 4.2.6.8 and 6.1.1.4'
Mo Mo -1.6832 0.6857 'International Tables Vol C Tables 4.2.6.8 and 6.1.1.4'
H H 0.0000 0.0000 'International Tables Vol C Tables 4.2.6.8 and 6.1.1.4'

loop_
_geom_angle_atom_site_label_1
_geom_angle_atom_site_label_2
_geom_angle_atom_site_label_3
_geom_angle
_geom_angle_site_symmetry_1
_geom_angle_site_symmetry_3
C1 Mo1 C1 88.5(3) 4_665 .
C1 Mo1 C1 88.5(3) 4_665 2_655
C1 Mo1 C1 88.5(3) . 2_655
C1 Mo1 C2 92.5(2) 4_665 .
C1 Mo1 C2 93.6(2) . .
C1 Mo1 C2 177.6(2) 2_655 .
C1 Mo1 C2 93.6(2) 4_665 4_665
C1 Mo1 C2 177.6(2) . 4_665
C1 Mo1 C2 92.5(2) 2_655 4_665
C2 Mo1 C2 85.3(2) . 4_665
C1 Mo1 C2 177.6(2) 4_665 2_655
C1 Mo1 C2 92.5(2) . 2_655
C1 Mo1 C2 93.6(2) 2_655 2_655
C2 Mo1 C2 85.3(2) . 2_655
C2 Mo1 C2 85.3(2) 4_665 2_655
C2 N1 C3 171.5(6) . .
O1 C1 Mo1 177.7(6) . .
N1 C2 Mo1 176.7(5) . .
N1 C3 C6 109.4(6) . .
N1 C3 C5 108.0(5) . .
C6 C3 C5 111.7(6) . .
N1 C3 C4 110.3(6) . .
C6 C3 C4 109.5(7) . .
C5 C3 C4 108.0(6) . .
O3 C5 O2 124.5(7) . .
O3 C5 C3 115.9(6) . .
O2 C5 C3 119.6(6) . .

loop_
_geom_bond_atom_site_label_1
_geom_bond_atom_site_label_2
_geom_bond_distance
_geom_bond_site_symmetry_2
Mo1 C1 2.015(6) 4_665
Mo1 C1 2.015(7) .
Mo1 C1 2.015(6) 2_655
Mo1 C2 2.128(6) .
Mo1 C2 2.128(6) 4_665
Mo1 C2 2.128(6) 2_655
N1 C2 1.158(8) .
N1 C3 1.437(8) .
O1 C1 1.133(8) .
C6 C3 1.523(11) .
C3 C5 1.524(9) .
C3 C4 1.538(10) .
O2 C5 1.245(9) .
C5 O3 1.242(8) .
